data_1522279
loop_
_publ_author_name
'Yashiro, S.'
'Nagata, Y.'
'Samata, H.'
'Abe, S.'

_publ_section_title
;
 Magnetism and transport properties of Hf M Si (M = Pt, Pd) and Hf Rh1-x
 Pdx Si
;
_journal_name_full 'Journal of Alloys Compd.'
_journal_page_first 51
_journal_page_last 58
_journal_volume 298
_journal_year 2000
_chemical_formula_sum 'Hf Pd Si'
_space_group_IT_number 62
_symmetry_space_group_name_Hall '-P 2ac 2n'
_symmetry_space_group_name_H-M 'P n m a'
_cell_angle_alpha 90
_cell_angle_beta 90
_cell_angle_gamma 90
_cell_formula_units_Z 4
_cell_length_a 6.57
_cell_length_b 3.874
_cell_length_c 7.565
_cell_volume 192.546
_citation_journal_id_ASTM JALCEU
_cod_data_source_file Yashiro_JALCEU_2000_1285.cif
_cod_data_source_block Hf1Pd1Si1
_cod_original_cell_volume 192.5457
_cod_original_formula_sum 'Hf1 Pd1 Si1'
_cod_database_code 1522279

loop_
_symmetry_equiv_pos_as_xyz
x,y,z
-x+1/2,-y,z+1/2
x+1/2,-y+1/2,-z+1/2
-x,y+1/2,-z
-x,-y,-z
x-1/2,y,-z-1/2
-x-1/2,y-1/2,z-1/2
x,-y-1/2,z

loop_
_atom_site_label
_atom_site_type_symbol
_atom_site_fract_x
_atom_site_fract_y
_atom_site_fract_z
_atom_site_occupancy
_atom_site_U_iso_or_equiv
Hf1 Hf 0.0274 0.25 0.1815 1 0.0
Si1 Si 0.7645 0.25 0.6312 1 0.0
Pd1 Pd 0.1426 0.25 0.559 1 0.0
